data_4511850
loop_
_publ_author_name
'Nath, Jayanta K.'
'Mondal, Abhishake'
'Powell, Annie K.'
'Baruah, Jubaraj B.'

_publ_section_title
;
 Structures, Magnetic Properties, and Photoluminescence of Dicarboxylate
 Coordination Polymers of Mn, Co, Ni, Cu
 HavingN-(4-Pyridylmethyl)-1,8-naphthalimide
;
_journal_issue 9
_journal_name_full 'Crystal Growth &amp; Design'
_journal_page_first 4735
_journal_paper_doi 10.1021/cg500882z
_journal_volume 14
_journal_year 2014
_chemical_formula_sum 'C22 H22 N2 Ni O10'
_chemical_formula_weight 533.13
_chemical_name_systematic
; 
 ? 
;
_space_group_IT_number 14
_symmetry_cell_setting monoclinic
_symmetry_space_group_name_Hall '-P 2yab'
_symmetry_space_group_name_H-M 'P 1 21/a 1'
_atom_sites_solution_hydrogens geom
_atom_sites_solution_primary direct
_atom_sites_solution_secondary difmap
_audit_creation_method SHELXL-97
_cell_angle_alpha 90.00
_cell_angle_beta 97.724(3)
_cell_angle_gamma 90.00
_cell_formula_units_Z 4
_cell_length_a 9.1127(3)
_cell_length_b 13.0832(5)
_cell_length_c 18.4154(7)
_cell_measurement_reflns_used 4373
_cell_measurement_temperature 296(2)
_cell_measurement_theta_max 28.6319
_cell_measurement_theta_min 2.9469
_cell_volume 2175.62(14)
_computing_structure_refinement 'SHELXL-97 (Sheldrick, 1997)'
_computing_structure_solution 'SHELXS-97 (Sheldrick, 1990)'
_diffrn_ambient_temperature 296(2)
_diffrn_measured_fraction_theta_full 0.998
_diffrn_measured_fraction_theta_max 0.998
_diffrn_radiation_monochromator graphite
_diffrn_radiation_source 'fine-focus sealed tube'
_diffrn_radiation_type MoK\a
_diffrn_radiation_wavelength 0.71073
_diffrn_reflns_av_R_equivalents 0.0264
_diffrn_reflns_av_sigmaI/netI 0.0411
_diffrn_reflns_limit_h_max 10
_diffrn_reflns_limit_h_min -10
_diffrn_reflns_limit_k_max 15
_diffrn_reflns_limit_k_min -9
_diffrn_reflns_limit_l_max 22
_diffrn_reflns_limit_l_min -19
_diffrn_reflns_number 9368
_diffrn_reflns_theta_full 25.24
_diffrn_reflns_theta_max 25.24
_diffrn_reflns_theta_min 3.07
_exptl_absorpt_coefficient_mu 0.956
_exptl_absorpt_correction_T_max 0.842
_exptl_absorpt_correction_T_min 0.751
_exptl_absorpt_correction_type multi-scan
_exptl_absorpt_process_details 'Face indexing'
_exptl_crystal_colour green
_exptl_crystal_density_diffrn 1.628
_exptl_crystal_density_method 'not measured'
_exptl_crystal_description block
_exptl_crystal_F_000 1104
_exptl_crystal_size_max 0.31
_exptl_crystal_size_mid 0.25
_exptl_crystal_size_min 0.18
_refine_diff_density_max 0.968
_refine_diff_density_min -0.617
_refine_diff_density_rms 0.079
_refine_ls_extinction_method none
_refine_ls_goodness_of_fit_ref 1.032
_refine_ls_hydrogen_treatment mixed
_refine_ls_matrix_type full
_refine_ls_number_parameters 327
_refine_ls_number_reflns 3924
_refine_ls_number_restraints 8
_refine_ls_restrained_S_all 1.031
_refine_ls_R_factor_all 0.0618
_refine_ls_R_factor_gt 0.0514
_refine_ls_shift/su_max 0.000
_refine_ls_shift/su_mean 0.000
_refine_ls_structure_factor_coef Fsqd
_refine_ls_weighting_details 'calc w=1/[\s^2^(Fo^2^)+(0.1000P)^2^+3.0000P] where P=(Fo^2^+2Fc^2^)/3'
_refine_ls_weighting_scheme calc
_refine_ls_wR_factor_gt 0.1572
_refine_ls_wR_factor_ref 0.1688
_reflns_number_gt 3313
_reflns_number_total 3924
_reflns_threshold_expression >2sigma(I)
_cod_data_source_file cg500882z_si_005.cif
_cod_data_source_block Complex4
_cod_depositor_comments
;
The following automatic conversions were performed:

'_symmetry_cell_setting' value 'Monoclinic' changed to 'monoclinic'
according to
/home/saulius/struct/COD-crude-data--automatic-downloads/rss-feeds/ACS/lib/dictionaries/cif_core.dic
dictionary named 'cif_core.dic' version 2.4.2 from 2011-04-26.

Automatic conversion script
Id: cif_fix_values 2281 2013-09-26 08:29:07Z andrius 

 Adding full bibliography for 4511850--4511856.cif.
;
_cod_original_cell_volume 2175.63(13)
_cod_original_sg_symbol_H-M P21/a
_cod_database_code 4511850

loop_
_symmetry_equiv_pos_as_xyz
'x, y, z'
'-x+1/2, y+1/2, -z'
'-x, -y, -z'
'x-1/2, -y-1/2, z'

loop_
_atom_site_label
_atom_site_type_symbol
_atom_site_fract_x
_atom_site_fract_y
_atom_site_fract_z
_atom_site_U_iso_or_equiv
_atom_site_adp_type
_atom_site_occupancy
_atom_site_symmetry_multiplicity
_atom_site_calc_flag
_atom_site_refinement_flags
C17 C 0.7615(7) 0.8865(4) 0.9727(3) 0.094(3) Uani 1 1 d G
C16 C 0.6176(7) 0.8958(5) 0.9891(5) 0.160(6) Uani 1 1 d G
H16 H 0.5391 0.9018 0.9515 0.192 Uiso 1 1 calc R
C15 C 0.5911(10) 0.8961(5) 1.0617(6) 0.279(14) Uani 1 1 d G
H15 H 0.4949 0.9023 1.0727 0.335 Uiso 1 1 calc R
C14 C 0.7086(13) 0.8871(5) 1.1179(4) 0.302(17) Uani 1 1 d G
H14 H 0.6908 0.8873 1.1664 0.363 Uiso 1 1 calc R
C12 C 0.8525(11) 0.8778(4) 1.1015(3) 0.199(9) Uani 1 1 d G
C13 C 0.8790(7) 0.8775(3) 1.0289(3) 0.095(3) Uani 1 1 d G
Ni1 Ni 0.89242(4) 0.45420(4) 0.62791(2) 0.0219(2) Uani 1 1 d .
O3 O 1.1121(3) 0.4436(2) 0.61635(15) 0.0270(6) Uani 1 1 d .
O8 O 1.6688(3) 0.4550(2) 0.63515(17) 0.0316(7) Uani 1 1 d .
O9 O 0.9070(3) 0.3518(2) 0.71450(16) 0.0313(6) Uani 1 1 d D
H9A H 0.9870 0.3222 0.7182 0.047 Uiso 1 1 calc RD
O4 O 1.1878(3) 0.3120(2) 0.68982(16) 0.0371(7) Uani 1 1 d .
O6 O 0.8660(3) 0.5599(2) 0.53936(16) 0.0298(6) Uani 1 1 d D
H7N H 0.7846 0.5873 0.5370 0.045 Uiso 1 1 calc RD
O7 O 1.5957(3) 0.5901(2) 0.56644(18) 0.0420(8) Uani 1 1 d .
N1 N 0.9330(4) 0.5807(3) 0.69563(18) 0.0309(7) Uani 1 1 d .
O5 O 0.8512(3) 0.3381(3) 0.5550(2) 0.0493(9) Uani 1 1 d D
H5A H 0.9260 0.3032 0.5553 0.074 Uiso 1 1 calc RD
C22 C 1.5716(4) 0.5143(3) 0.6048(2) 0.0266(8) Uani 1 1 d .
C21 C 1.4142(4) 0.4936(3) 0.6141(2) 0.0312(9) Uani 1 1 d .
H21 H 1.3447 0.5450 0.6017 0.037 Uiso 1 1 calc R
C19 C 1.2105(4) 0.3846(3) 0.6493(2) 0.0254(8) Uani 1 1 d .
C20 C 1.3686(4) 0.4070(3) 0.6388(2) 0.0261(8) Uani 1 1 d .
H20 H 1.4385 0.3558 0.6506 0.031 Uiso 1 1 calc R
C2 C 1.0283(6) 0.7515(4) 0.7115(3) 0.0531(13) Uani 1 1 d .
H2 H 1.0842 0.8039 0.6949 0.064 Uiso 1 1 calc R
C4 C 0.8754(6) 0.6865(4) 0.7936(3) 0.0547(13) Uani 1 1 d .
H4 H 0.8268 0.6927 0.8346 0.066 Uiso 1 1 calc R
C1 C 1.0180(5) 0.6589(4) 0.6764(2) 0.0442(11) Uani 1 1 d .
H1 H 1.0718 0.6491 0.6375 0.053 Uiso 1 1 calc R
C3 C 0.9555(6) 0.7664(4) 0.7715(3) 0.0522(13) Uani 1 1 d .
C5 C 0.8677(6) 0.5964(4) 0.7541(3) 0.0470(12) Uani 1 1 d .
H5 H 0.8125 0.5431 0.7701 0.056 Uiso 1 1 calc R
C11 C 0.967(4) 0.8707(11) 1.1542(7) 0.30(2) Uani 1 1 d .
H11 H 0.9448 0.8741 1.2020 0.360 Uiso 1 1 calc R
C8 C 1.0253(10) 0.8668(4) 1.0144(3) 0.081(2) Uani 1 1 d .
C10 C 1.110(3) 0.8592(14) 1.1464(10) 0.27(2) Uani 1 1 d .
H10 H 1.1834 0.8518 1.1863 0.324 Uiso 1 1 calc R
O1 O 1.1753(6) 0.8535(4) 0.9210(4) 0.1048(18) Uani 1 1 d .
C9 C 1.1423(15) 0.8592(6) 1.0696(5) 0.158(6) Uani 1 1 d .
H9 H 1.2391 0.8541 1.0591 0.190 Uiso 1 1 calc R
N2 N 0.9323(6) 0.8723(3) 0.8842(2) 0.0549(11) Uani 1 1 d .
C7 C 1.0540(7) 0.8634(4) 0.9375(3) 0.0590(14) Uani 1 1 d .
O2 O 0.6935(7) 0.9020(5) 0.8455(4) 0.132(3) Uani 1 1 d .
C18 C 0.7902(8) 0.8881(5) 0.8982(4) 0.0739(18) Uani 1 1 d .
C6 C 0.9571(10) 0.8718(5) 0.8073(3) 0.083(2) Uani 1 1 d .
H6A H 1.0520 0.9037 0.8039 0.100 Uiso 1 1 calc R
H6B H 0.8814 0.9136 0.7795 0.100 Uiso 1 1 calc R
O10 O 0.4221(3) 0.7335(3) 0.4987(2) 0.0439(8) Uani 1 1 d D
H10A H 0.408(7) 0.778(4) 0.530(3) 0.07(2) Uiso 1 1 d D
H10B H 0.474(5) 0.696(4) 0.529(2) 0.062(18) Uiso 1 1 d D
H6M H 0.876(5) 0.536(4) 0.4986(16) 0.043(15) Uiso 1 1 d D
H5B H 0.778(4) 0.303(4) 0.543(3) 0.064(18) Uiso 1 1 d D
H9B H 0.840(3) 0.310(3) 0.705(2) 0.025(11) Uiso 1 1 d D

loop_
_atom_site_aniso_label
_atom_site_aniso_U_11
_atom_site_aniso_U_22
_atom_site_aniso_U_33
_atom_site_aniso_U_23
_atom_site_aniso_U_13
_atom_site_aniso_U_12
C17 0.124(7) 0.044(4) 0.130(7) -0.023(4) 0.076(6) -0.019(4)
C16 0.162(9) 0.066(5) 0.284(16) -0.042(8) 0.150(11) -0.028(6)
C15 0.37(2) 0.079(7) 0.49(3) -0.046(12) 0.39(3) -0.041(10)
C14 0.75(5) 0.061(7) 0.159(15) -0.039(9) 0.29(2) -0.088(17)
C12 0.51(3) 0.043(4) 0.078(6) -0.014(5) 0.159(12) -0.045(9)
C13 0.193(10) 0.035(3) 0.073(5) -0.015(3) 0.069(6) -0.025(5)
Ni1 0.0140(3) 0.0254(3) 0.0267(3) 0.00059(19) 0.00432(18) 0.00001(18)
O3 0.0147(12) 0.0350(15) 0.0316(15) 0.0043(12) 0.0039(10) 0.0024(11)
O8 0.0149(13) 0.0347(16) 0.0459(17) 0.0077(13) 0.0073(11) 0.0014(11)
O9 0.0211(14) 0.0327(16) 0.0406(16) 0.0061(13) 0.0057(11) 0.0011(12)
O4 0.0224(13) 0.0422(17) 0.0476(18) 0.0169(15) 0.0075(12) 0.0034(13)
O6 0.0213(14) 0.0373(17) 0.0313(16) 0.0038(13) 0.0052(11) 0.0018(12)
O7 0.0233(14) 0.0392(18) 0.065(2) 0.0196(16) 0.0126(13) 0.0029(13)
N1 0.0261(16) 0.0348(19) 0.0316(18) -0.0022(15) 0.0037(13) -0.0016(15)
O5 0.0240(15) 0.052(2) 0.071(2) -0.0312(18) 0.0016(15) -0.0063(15)
C22 0.0198(18) 0.025(2) 0.035(2) -0.0037(17) 0.0061(15) 0.0011(16)
C21 0.0174(18) 0.036(2) 0.041(2) -0.0024(19) 0.0058(15) 0.0047(17)
C19 0.0169(17) 0.030(2) 0.0291(19) -0.0033(17) 0.0032(14) -0.0007(16)
C20 0.0164(17) 0.030(2) 0.032(2) 0.0007(17) 0.0016(14) 0.0028(16)
C2 0.070(3) 0.044(3) 0.045(3) -0.002(2) 0.006(2) -0.021(3)
C4 0.079(4) 0.046(3) 0.042(3) -0.005(2) 0.017(2) 0.005(3)
C1 0.045(3) 0.052(3) 0.036(2) -0.002(2) 0.0054(19) -0.010(2)
C3 0.080(4) 0.041(3) 0.036(3) -0.001(2) 0.007(2) -0.004(3)
C5 0.058(3) 0.043(3) 0.041(3) -0.002(2) 0.010(2) 0.000(2)
C11 0.80(7) 0.038(7) 0.040(6) 0.010(5) -0.013(17) -0.06(2)
C8 0.157(7) 0.031(3) 0.047(3) 0.000(3) -0.021(4) -0.015(4)
C10 0.56(4) 0.047(6) 0.137(15) 0.003(8) -0.22(2) 0.002(14)
O1 0.079(3) 0.089(4) 0.151(5) -0.005(4) 0.035(3) -0.002(3)
C9 0.292(15) 0.041(4) 0.106(7) 0.002(4) -0.106(8) -0.004(6)
N2 0.082(3) 0.040(2) 0.043(2) -0.0053(19) 0.011(2) 0.000(2)
C7 0.073(4) 0.036(3) 0.069(4) 0.000(3) 0.012(3) -0.002(3)
O2 0.111(5) 0.097(5) 0.169(6) -0.024(4) -0.051(4) 0.001(4)
C18 0.082(5) 0.045(3) 0.094(5) -0.022(3) 0.011(4) -0.005(3)
C6 0.156(7) 0.047(3) 0.046(3) -0.007(3) 0.015(4) -0.013(4)
O10 0.0354(17) 0.0360(19) 0.058(2) 0.0028(17) -0.0029(15) 0.0039(15)

loop_
_atom_type_symbol
_atom_type_description
_atom_type_scat_dispersion_real
_atom_type_scat_dispersion_imag
_atom_type_scat_source
C C 0.0033 0.0016 'International Tables Vol C Tables 4.2.6.8 and 6.1.1.4'
H H 0.0000 0.0000 'International Tables Vol C Tables 4.2.6.8 and 6.1.1.4'
N N 0.0061 0.0033 'International Tables Vol C Tables 4.2.6.8 and 6.1.1.4'
O O 0.0106 0.0060 'International Tables Vol C Tables 4.2.6.8 and 6.1.1.4'
Ni Ni 0.3393 1.1124 'International Tables Vol C Tables 4.2.6.8 and 6.1.1.4'

loop_
_geom_angle_atom_site_label_1
_geom_angle_atom_site_label_2
_geom_angle_atom_site_label_3
_geom_angle
_geom_angle_site_symmetry_1
_geom_angle_site_symmetry_3
C16 C17 C13 120.0 . .
C16 C17 C18 120.4(5) . .
C13 C17 C18 119.6(5) . .
C17 C16 C15 120.0 . .
C16 C15 C14 120.0 . .
C15 C14 C12 120.0 . .
C11 C12 C13 118.8(14) . .
C11 C12 C14 121.2(14) . .
C13 C12 C14 120.0 . .
C12 C13 C17 120.0 . .
C12 C13 C8 118.4(5) . .
C17 C13 C8 121.6(5) . .
O5 Ni1 O3 88.67(12) . .
O5 Ni1 O8 87.14(12) . 1_455
O3 Ni1 O8 175.76(11) . 1_455
O5 Ni1 O9 90.70(15) . .
O3 Ni1 O9 94.24(10) . .
O8 Ni1 O9 85.14(11) 1_455 .
O5 Ni1 N1 175.56(15) . .
O3 Ni1 N1 91.09(12) . .
O8 Ni1 N1 93.14(12) 1_455 .
O9 Ni1 N1 93.74(13) . .
O5 Ni1 O6 89.28(15) . .
O3 Ni1 O6 88.61(10) . .
O8 Ni1 O6 92.01(11) 1_455 .
O9 Ni1 O6 177.15(10) . .
N1 Ni1 O6 86.28(13) . .
C19 O3 Ni1 128.9(2) . .
C22 O8 Ni1 128.4(3) . 1_655
C5 N1 C1 115.6(4) . .
C5 N1 Ni1 123.6(3) . .
C1 N1 Ni1 120.4(3) . .
O8 C22 O7 125.1(3) . .
O8 C22 C21 118.0(4) . .
O7 C22 C21 116.9(3) . .
C20 C21 C22 123.5(4) . .
O4 C19 O3 125.9(3) . .
O4 C19 C20 117.7(3) . .
O3 C19 C20 116.4(3) . .
C21 C20 C19 124.5(4) . .
C1 C2 C3 119.5(5) . .
C3 C4 C5 119.1(5) . .
N1 C1 C2 123.3(4) . .
C4 C3 C2 117.7(5) . .
C4 C3 C6 122.4(5) . .
C2 C3 C6 119.8(5) . .
N1 C5 C4 124.6(5) . .
C12 C11 C10 127.6(19) . .
C9 C8 C13 122.0(9) . .
C9 C8 C7 119.2(10) . .
C13 C8 C7 118.8(6) . .
C11 C10 C9 115.1(13) . .
C8 C9 C10 118.1(15) . .
C18 N2 C7 124.6(5) . .
C18 N2 C6 117.1(6) . .
C7 N2 C6 118.2(6) . .
O1 C7 N2 120.7(6) . .
O1 C7 C8 122.5(7) . .
N2 C7 C8 116.7(6) . .
O2 C18 N2 118.0(7) . .
O2 C18 C17 123.6(7) . .
N2 C18 C17 118.5(6) . .
N2 C6 C3 115.3(5) . .

loop_
_geom_bond_atom_site_label_1
_geom_bond_atom_site_label_2
_geom_bond_distance
_geom_bond_site_symmetry_2
C17 C16 1.3900 .
C17 C13 1.3900 .
C17 C18 1.431(9) .
C16 C15 1.3900 .
C15 C14 1.3900 .
C14 C12 1.3900 .
C12 C11 1.33(3) .
C12 C13 1.3900 .
C13 C8 1.402(10) .
Ni1 O5 2.029(3) .
Ni1 O3 2.047(2) .
Ni1 O8 2.060(3) 1_455
Ni1 O9 2.073(3) .
Ni1 N1 2.075(4) .
Ni1 O6 2.127(3) .
O3 C19 1.273(4) .
O8 C22 1.251(5) .
O8 Ni1 2.060(3) 1_655
O4 C19 1.242(5) .
O7 C22 1.254(5) .
N1 C5 1.315(6) .
N1 C1 1.359(6) .
C22 C21 1.492(5) .
C21 C20 1.309(6) .
C19 C20 1.508(5) .
C2 C1 1.370(7) .
C2 C3 1.377(7) .
C4 C3 1.368(8) .
C4 C5 1.381(7) .
C3 C6 1.529(8) .
C11 C10 1.34(5) .
C8 C9 1.374(11) .
C8 C7 1.474(9) .
C10 C9 1.48(3) .
O1 C7 1.192(7) .
N2 C18 1.369(8) .
N2 C7 1.384(8) .
N2 C6 1.464(7) .
O2 C18 1.233(9) .
